data_2106236
loop_
_publ_author_name
'Aurivillius, K.'
'Stalhandske, C.'

_publ_section_title
;
 The crystal structure of Hg6 O4 Cl4
;
_journal_name_full 'Acta Crystallographica B (24,1968-38,1982)'
_journal_page_first 79
_journal_page_last 83
_journal_volume 34
_journal_year 1978
_chemical_formula_sum 'Cl4 Hg6 O4'
_chemical_name_systematic 'Hg6 O4 Cl4'
_space_group_IT_number 14
_symmetry_space_group_name_Hall '-P 2ybc'
_symmetry_space_group_name_H-M 'P 1 21/c 1'
_cell_angle_alpha 90
_cell_angle_beta 108.9
_cell_angle_gamma 90
_cell_formula_units_Z 4
_cell_length_a 10.838
_cell_length_b 9.317
_cell_length_c 11.564
_cell_volume 1104.749
_citation_journal_id_ASTM ACBCAR
_cod_data_source_file Aurivillius_ACBCAR_1978_822.cif
_cod_data_source_block Cl4Hg6O4
_cod_database_code 2106236

loop_
_symmetry_equiv_pos_as_xyz
x,y,z
-x,y+1/2,-z+1/2
-x,-y,-z
x,-y-1/2,z-1/2

loop_
_atom_site_label
_atom_site_type_symbol
_atom_site_fract_x
_atom_site_fract_y
_atom_site_fract_z
_atom_site_occupancy
_atom_site_U_iso_or_equiv
Cl1 Cl-1 0.3607 0.034 0.3747 1 0.0
Hg4 Hg+2 0.2808 0.0991 0.116 1 0.0
O1 O-2 0.9414 0.1064 0.5549 1 0.0
Cl3 Cl-1 0.6409 0.235 0.8763 1 0.0
O2 O-2 0.3322 0.1498 0.6825 1 0.0
Hg3 Hg+2 0.3901 0.1073 0.8699 1 0.0
Cl2 Cl-1 0.1244 0.2609 0.3885 1 0.0
Hg1 Hg+2 0.9261 0.0521 0.7231 1 0.0
Hg5 Hg+2 0.926 0.1744 0.0035 1 0.0
O4 O-2 0.1027 0.0145 0.1141 1 0.0
Cl4 Cl-1 0.8144 0.1273 0.1879 1 0.0
O3 O-2 0.448 0.1127 0.0613 1 0.0
Hg6 Hg+2 0.5423 0.1928 0.6276 1 0.0
Hg2 Hg+2 0.1927 0.0176 0.5758 1 0.0
